data_7209837
loop_
_publ_author_name
'Kumari, Harshita'
'Zhang, Jin'
'Erra, Loredana'
'Barbour, Leonard J.'
'Deakyne, Carol A.'
'Atwood, Jerry L.'

_publ_section_title
;
 Cocrystals of gabapentin with C-alkylresorcin[4]arenes
;
_journal_issue 20
_journal_name_full CrystEngComm
_journal_page_first 4045
_journal_paper_doi 10.1039/c3ce40441b
_journal_volume 15
_journal_year 2013
_chemical_formula_moiety 'C52 H72 O8, 2(C9 H17 N O2), 3(C H4 O), H2O'
_chemical_formula_sum 'C73 H120 N2 O16'
_chemical_formula_weight 1281.71
_chemical_name_systematic
;
?
;
_space_group_IT_number 14
_symmetry_cell_setting monoclinic
_symmetry_space_group_name_Hall '-P 2yn'
_symmetry_space_group_name_H-M 'P 1 21/n 1'
_atom_sites_solution_hydrogens geom
_atom_sites_solution_primary direct
_atom_sites_solution_secondary difmap
_audit_creation_method SHELXL-97
_cell_angle_alpha 90.00
_cell_angle_beta 93.319(12)
_cell_angle_gamma 90.00
_cell_formula_units_Z 4
_cell_length_a 13.253(13)
_cell_length_b 12.775(12)
_cell_length_c 43.66(4)
_cell_measurement_reflns_used 7766
_cell_measurement_temperature 293(2)
_cell_measurement_theta_max 20.991
_cell_measurement_theta_min 0.93
_cell_volume 7380(12)
_computing_structure_refinement 'SHELXL-97 (Sheldrick, 1997)'
_computing_structure_solution 'SHELXS-97 (Sheldrick, 1990)'
_diffrn_ambient_temperature 293(2)
_diffrn_measured_fraction_theta_full 0.981
_diffrn_measured_fraction_theta_max 0.981
_diffrn_radiation_monochromator graphite
_diffrn_radiation_source 'fine-focus sealed tube'
_diffrn_radiation_type MoK\a
_diffrn_radiation_wavelength 0.71073
_diffrn_reflns_av_R_equivalents 0.2026
_diffrn_reflns_av_sigmaI/netI 0.1539
_diffrn_reflns_limit_h_max 13
_diffrn_reflns_limit_h_min -13
_diffrn_reflns_limit_k_max 12
_diffrn_reflns_limit_k_min -12
_diffrn_reflns_limit_l_max 43
_diffrn_reflns_limit_l_min -43
_diffrn_reflns_number 45917
_diffrn_reflns_theta_full 20.99
_diffrn_reflns_theta_max 20.99
_diffrn_reflns_theta_min 0.93
_exptl_absorpt_coefficient_mu 0.080
_exptl_absorpt_correction_type none
_exptl_crystal_density_diffrn 1.154
_exptl_crystal_density_method 'not measured'
_exptl_crystal_F_000 2800
_refine_diff_density_max 0.503
_refine_diff_density_min -0.451
_refine_diff_density_rms 0.064
_refine_ls_extinction_method none
_refine_ls_goodness_of_fit_ref 1.015
_refine_ls_hydrogen_treatment mixed
_refine_ls_matrix_type full
_refine_ls_number_parameters 849
_refine_ls_number_reflns 7766
_refine_ls_number_restraints 69
_refine_ls_restrained_S_all 1.034
_refine_ls_R_factor_all 0.1493
_refine_ls_R_factor_gt 0.0868
_refine_ls_shift/su_max 0.133
_refine_ls_shift/su_mean 0.000
_refine_ls_structure_factor_coef Fsqd
_refine_ls_weighting_details 'calc w=1/[\s^2^(Fo^2^)+(0.1082P)^2^+14.5907P] where P=(Fo^2^+2Fc^2^)/3'
_refine_ls_weighting_scheme calc
_refine_ls_wR_factor_gt 0.2262
_refine_ls_wR_factor_ref 0.2776
_reflns_number_gt 4414
_reflns_number_total 7766
_reflns_threshold_expression >2sigma(I)
_cod_data_source_file c3ce40441b.txt
_cod_data_source_block gbrc6_30
_cod_original_cell_volume 7379(12)
_cod_original_sg_symbol_H-M 'P 21/n'
_cod_database_code 7209837

loop_
_symmetry_equiv_pos_as_xyz
'x, y, z'
'-x+1/2, y+1/2, -z+1/2'
'-x, -y, -z'
'x-1/2, -y-1/2, z-1/2'

loop_
_atom_site_label
_atom_site_type_symbol
_atom_site_fract_x
_atom_site_fract_y
_atom_site_fract_z
_atom_site_U_iso_or_equiv
_atom_site_adp_type
_atom_site_occupancy
_atom_site_symmetry_multiplicity
_atom_site_calc_flag
_atom_site_refinement_flags
_atom_site_disorder_assembly
_atom_site_disorder_group
O1 O -0.0030(4) 0.8100(4) 0.19761(11) 0.0538(14) Uani 1 1 d . . .
H1 H 0.0077 0.8429 0.2136 0.081 Uiso 1 1 calc R . .
N1 N 0.1838(4) 0.0010(4) 0.26912(13) 0.0454(16) Uani 1 1 d . . .
H1A H 0.1591 0.0239 0.2517 0.054 Uiso 1 1 calc R . .
H1B H 0.1989 -0.0642 0.2713 0.054 Uiso 1 1 calc R . .
C1 C -0.0280(5) 0.7251(5) 0.13563(17) 0.0427(19) Uani 1 1 d . . .
H1C H -0.0830 0.7239 0.1497 0.051 Uiso 1 1 calc R . .
O2 O 0.1938(4) 1.1000(4) 0.16477(11) 0.0557(15) Uani 1 1 d . . .
H2 H 0.1905 1.1145 0.1830 0.084 Uiso 1 1 calc R . .
N2 N 0.5696(5) 0.2868(5) 0.16401(15) 0.0571(18) Uani 1 1 d . . .
H2A H 0.5963 0.2928 0.1824 0.068 Uiso 1 1 calc R . .
H2B H 0.5054 0.2781 0.1611 0.068 Uiso 1 1 calc R . .
C2 C 0.0329(5) 0.8237(5) 0.14345(18) 0.0428(19) Uani 1 1 d . . .
O3 O 0.3596(4) 1.1530(4) 0.13629(12) 0.0623(16) Uani 1 1 d . . .
H3 H 0.4110 1.1777 0.1448 0.094 Uiso 1 1 calc R . .
C3 C 0.0415(5) 0.8618(6) 0.17371(17) 0.0436(19) Uani 1 1 d . . .
O4 O 0.6107(4) 0.8959(4) 0.11504(15) 0.0730(18) Uani 1 1 d . . .
H4 H 0.6457 0.9379 0.1251 0.109 Uiso 1 1 calc R . .
C4 C 0.0924(5) 0.9541(6) 0.18084(17) 0.044(2) Uani 1 1 d . . .
H4B H 0.0940 0.9801 0.2008 0.053 Uiso 1 1 calc R . .
O5 O 0.6051(4) 0.6859(4) 0.13082(12) 0.0584(15) Uani 1 1 d . . .
H5 H 0.6121 0.7374 0.1199 0.088 Uiso 1 1 calc R . .
C5 C 0.1410(6) 1.0079(5) 0.15835(17) 0.0435(19) Uani 1 1 d . . .
O6 O 0.3907(3) 0.4040(3) 0.15107(11) 0.0436(13) Uani 1 1 d . . .
H6 H 0.3372 0.3753 0.1458 0.065 Uiso 1 1 calc R . .
C6 C 0.1389(5) 0.9726(5) 0.12790(17) 0.0422(19) Uani 1 1 d . . .
O7 O 0.1926(3) 0.3426(3) 0.15628(10) 0.0409(12) Uani 1 1 d . . .
H7 H 0.2532 0.3538 0.1552 0.061 Uiso 1 1 calc R . .
C7 C 0.0833(6) 0.8810(6) 0.12173(17) 0.046(2) Uani 1 1 d . . .
H7B H 0.0797 0.8564 0.1016 0.055 Uiso 1 1 calc R . .
O8 O -0.0452(4) 0.6011(4) 0.18893(11) 0.0512(14) Uani 1 1 d . . .
H8 H -0.0470 0.5601 0.2033 0.077 Uiso 1 1 calc R . .
C8 C 0.1972(6) 1.0309(5) 0.10449(17) 0.047(2) Uani 1 1 d . . .
H8A H 0.1943 1.1054 0.1097 0.057 Uiso 1 1 calc R . .
O9 O 0.2190(4) 0.1349(4) 0.22297(11) 0.0494(14) Uani 1 1 d . . .
C9 C 0.3083(6) 0.9992(5) 0.10676(16) 0.046(2) Uani 1 1 d . . .
O10 O 0.2172(4) 0.3094(4) 0.21652(11) 0.0465(13) Uani 1 1 d . . .
H10 H 0.2101 0.2922 0.1984 0.070 Uiso 1 1 calc R . .
C10 C 0.3826(7) 1.0599(6) 0.12238(17) 0.049(2) Uani 1 1 d . . .
C11 C 0.4814(7) 1.0267(6) 0.12510(18) 0.055(2) Uani 1 1 d . . .
H11 H 0.5296 1.0675 0.1358 0.066 Uiso 1 1 calc R . .
O12 O 0.6658(5) 0.4220(5) 0.20190(13) 0.0723(18) Uani 1 1 d . . .
H12 H 0.6270 0.4029 0.1877 0.108 Uiso 1 1 calc R . .
C12 C 0.5104(6) 0.9326(6) 0.11205(19) 0.053(2) Uani 1 1 d . . .
O13 O 0.8264(4) 0.4703(4) 0.20968(14) 0.0664(16) Uani 1 1 d . . .
C13 C 0.4409(6) 0.8689(5) 0.09570(17) 0.048(2) Uani 1 1 d . . .
O14 O 0.5709(4) 0.1158(5) 0.20460(15) 0.0771(18) Uani 1 1 d . . .
H14 H 0.5744 0.0580 0.1966 0.116 Uiso 1 1 calc R . .
C14 C 0.3405(7) 0.9051(6) 0.09417(17) 0.052(2) Uani 1 1 d . . .
H14B H 0.2918 0.8633 0.0840 0.062 Uiso 1 1 calc R . .
O15 O 0.6966(5) -0.0263(5) 0.16712(18) 0.104(2) Uani 1 1 d . . .
H15 H 0.6447 -0.0531 0.1729 0.156 Uiso 1 1 calc R . .
C15 C 0.4731(6) 0.7684(5) 0.07983(17) 0.046(2) Uani 1 1 d . . .
H15A H 0.5468 0.7715 0.0794 0.055 Uiso 1 1 calc R . .
O16 O 0.7252(6) 0.0781(9) 0.24242(19) 0.143(4) Uani 1 1 d . . .
H16 H 0.6970 0.0963 0.2261 0.214 Uiso 1 1 calc R . .
C16 C 0.4493(6) 0.6703(5) 0.09825(17) 0.0412(19) Uani 1 1 d . . .
OW17 O -0.0141(5) 0.9221(6) 0.25564(15) 0.081(2) Uani 1 1 d D . .
HW1 H -0.066(4) 0.914(7) 0.2659(19) 0.09(3) Uiso 1 1 d D . .
HW2 H 0.045(5) 0.948(11) 0.255(4) 0.21(7) Uiso 1 1 d D . .
C17 C 0.5149(6) 0.6360(6) 0.12207(19) 0.045(2) Uani 1 1 d . . .
C18 C 0.4927(6) 0.5473(5) 0.13899(17) 0.044(2) Uani 1 1 d . . .
H18 H 0.5379 0.5255 0.1548 0.053 Uiso 1 1 calc R . .
C19 C 0.4042(6) 0.4909(5) 0.13269(17) 0.0406(19) Uani 1 1 d . . .
C20 C 0.3357(5) 0.5224(5) 0.10930(16) 0.0365(18) Uani 1 1 d . . .
C21 C 0.3610(6) 0.6117(5) 0.09265(17) 0.0416(19) Uani 1 1 d . . .
H21 H 0.3159 0.6334 0.0768 0.050 Uiso 1 1 calc R . .
C22 C 0.2368(5) 0.4620(5) 0.10287(15) 0.0379(18) Uani 1 1 d . . .
H22 H 0.2522 0.3883 0.1073 0.046 Uiso 1 1 calc R . .
C23 C 0.1581(5) 0.4955(5) 0.12555(16) 0.0371(18) Uani 1 1 d . . .
C24 C 0.1396(5) 0.4353(5) 0.15197(16) 0.0389(18) Uani 1 1 d . . .
C25 C 0.0702(5) 0.4694(5) 0.17238(16) 0.0376(18) Uani 1 1 d . . .
H25 H 0.0574 0.4288 0.1894 0.045 Uiso 1 1 calc R . .
C26 C 0.0200(5) 0.5631(5) 0.16769(16) 0.0369(18) Uani 1 1 d . . .
C27 C 0.0339(5) 0.6237(5) 0.14218(17) 0.0376(18) Uani 1 1 d . . .
C28 C 0.1045(5) 0.5889(5) 0.12188(17) 0.0396(18) Uani 1 1 d . . .
H28 H 0.1164 0.6304 0.1050 0.048 Uiso 1 1 calc R . .
C29 C -0.0791(6) 0.7262(6) 0.10318(18) 0.052(2) Uani 1 1 d . . .
H29A H -0.1147 0.7920 0.1000 0.063 Uiso 1 1 calc R . .
H29B H -0.0273 0.7226 0.0884 0.063 Uiso 1 1 calc R . .
C30 C -0.1531(6) 0.6367(6) 0.09715(19) 0.059(2) Uani 1 1 d . . .
H30A H -0.2008 0.6364 0.1132 0.071 Uiso 1 1 calc R . .
H30B H -0.1161 0.5712 0.0985 0.071 Uiso 1 1 calc R . .
C31 C -0.2117(7) 0.6419(7) 0.0662(2) 0.074(3) Uani 1 1 d . . .
H31A H -0.2505 0.7064 0.0653 0.088 Uiso 1 1 calc R . .
H31B H -0.1637 0.6454 0.0503 0.088 Uiso 1 1 calc R . .
C32 C -0.2825(9) 0.5523(9) 0.0591(3) 0.119(4) Uani 1 1 d U . .
H32A H -0.3357 0.5529 0.0735 0.143 Uiso 1 1 calc R . .
H32B H -0.2459 0.4869 0.0618 0.143 Uiso 1 1 calc R . .
C34 C -0.3801(13) 0.4678(13) 0.0136(4) 0.194(6) Uani 1 1 d DU . .
H34A H -0.4025 0.4813 -0.0074 0.291 Uiso 1 1 calc R . .
H34B H -0.4373 0.4516 0.0252 0.291 Uiso 1 1 calc R . .
H34C H -0.3341 0.4096 0.0143 0.291 Uiso 1 1 calc R . .
C33 C -0.3301(11) 0.5583(10) 0.0262(3) 0.140(4) Uani 1 1 d DU . .
H33A H -0.3784 0.6154 0.0254 0.168 Uiso 1 1 calc R . .
H33B H -0.2770 0.5771 0.0128 0.168 Uiso 1 1 calc R . .
C35 C 0.1496(7) 1.0192(6) 0.07114(17) 0.060(2) Uani 1 1 d . D .
H35A H 0.1517 0.9459 0.0654 0.072 Uiso 1 1 calc R . .
H35B H 0.0791 1.0396 0.0710 0.072 Uiso 1 1 calc R . .
C36 C 0.2001(8) 1.0824(9) 0.0473(2) 0.086(3) Uani 1 1 d . . .
H36A H 0.2720 1.0678 0.0482 0.103 Uiso 1 1 calc R A 1
H36B H 0.1906 1.1565 0.0509 0.103 Uiso 1 1 calc R A 1
C38 C 0.2094(9) 1.0682(10) -0.0096(2) 0.108(3) Uani 1 1 d U . .
H38A H 0.2700 1.0260 -0.0065 0.129 Uiso 1 1 calc R B 1
H38B H 0.2297 1.1412 -0.0090 0.129 Uiso 1 1 calc R B 1
C39 C 0.1594(10) 1.0437(12) -0.0416(2) 0.122(5) Uani 1 1 d . D .
H39C H 0.0868 1.0470 -0.0398 0.147 Uiso 1 1 calc R C 1
H39D H 0.1770 1.1001 -0.0551 0.147 Uiso 1 1 calc R C 1
C37 C 0.1489(12) 1.050(2) 0.0135(3) 0.094(4) Uani 0.74(3) 1 d PU D 1
H37A H 0.1318 0.9760 0.0137 0.113 Uiso 0.74(3) 1 calc PR D 1
H37B H 0.0866 1.0889 0.0098 0.113 Uiso 0.74(3) 1 calc PR D 1
C40 C 0.1788(17) 0.9559(15) -0.0553(4) 0.119(9) Uani 0.74(3) 1 d P D 1
H40A H 0.1414 0.9532 -0.0748 0.178 Uiso 0.74(3) 1 calc PR D 1
H40B H 0.1595 0.8982 -0.0428 0.178 Uiso 0.74(3) 1 calc PR D 1
H40C H 0.2498 0.9518 -0.0584 0.178 Uiso 0.74(3) 1 calc PR D 1
C37A C 0.164(4) 1.113(6) 0.0170(11) 0.099(4) Uani 0.26(3) 1 d PU D 2
H37C H 0.1712 1.1881 0.0157 0.118 Uiso 0.26(3) 1 calc PR D 2
H37D H 0.0926 1.0972 0.0150 0.118 Uiso 0.26(3) 1 calc PR D 2
C40A C 0.224(3) 1.022(4) -0.0696(9) 0.078(15) Uani 0.26(3) 1 d P D 2
H40D H 0.1798 1.0120 -0.0876 0.116 Uiso 0.26(3) 1 calc PR D 2
H40E H 0.2634 0.9596 -0.0658 0.116 Uiso 0.26(3) 1 calc PR D 2
H40F H 0.2679 1.0800 -0.0726 0.116 Uiso 0.26(3) 1 calc PR D 2
C41 C 0.4326(7) 0.7650(6) 0.04647(19) 0.057(2) Uani 1 1 d . . .
H41A H 0.3593 0.7626 0.0458 0.068 Uiso 1 1 calc R . .
H41B H 0.4561 0.7015 0.0370 0.068 Uiso 1 1 calc R . .
C42 C 0.4666(7) 0.8611(6) 0.02788(19) 0.067(3) Uani 1 1 d . . .
H42A H 0.4341 0.9232 0.0355 0.081 Uiso 1 1 calc R . .
H42B H 0.5390 0.8700 0.0316 0.081 Uiso 1 1 calc R . .
C43 C 0.4425(7) 0.8534(7) -0.00657(19) 0.070(3) Uani 1 1 d . . .
H43A H 0.3739 0.8279 -0.0101 0.084 Uiso 1 1 calc R . .
H43B H 0.4454 0.9230 -0.0154 0.084 Uiso 1 1 calc R . .
C44 C 0.5129(7) 0.7826(7) -0.0231(2) 0.074(3) Uani 1 1 d . . .
H44A H 0.5073 0.7122 -0.0150 0.089 Uiso 1 1 calc R . .
H44B H 0.5818 0.8060 -0.0186 0.089 Uiso 1 1 calc R . .
C45 C 0.4926(8) 0.7791(7) -0.0577(2) 0.077(3) Uani 1 1 d . . .
H45A H 0.4240 0.7551 -0.0623 0.093 Uiso 1 1 calc R . .
H45B H 0.4984 0.8492 -0.0659 0.093 Uiso 1 1 calc R . .
C46 C 0.5652(7) 0.7073(8) -0.0731(2) 0.082(3) Uani 1 1 d . . .
H46A H 0.5475 0.7047 -0.0947 0.124 Uiso 1 1 calc R . .
H46B H 0.5612 0.6382 -0.0646 0.124 Uiso 1 1 calc R . .
H46C H 0.6329 0.7335 -0.0698 0.124 Uiso 1 1 calc R . .
C47 C 0.1965(6) 0.4667(5) 0.06917(16) 0.046(2) Uani 1 1 d . . .
H47A H 0.2492 0.4439 0.0562 0.056 Uiso 1 1 calc R . .
H47B H 0.1800 0.5387 0.0639 0.056 Uiso 1 1 calc R . .
C48 C 0.1015(6) 0.3977(6) 0.06263(17) 0.052(2) Uani 1 1 d . . .
H48A H 0.1122 0.3302 0.0725 0.063 Uiso 1 1 calc R . .
H48B H 0.0440 0.4306 0.0715 0.063 Uiso 1 1 calc R . .
C49 C 0.0781(7) 0.3814(6) 0.02874(19) 0.065(2) Uani 1 1 d . . .
H49A H 0.1302 0.3377 0.0207 0.077 Uiso 1 1 calc R . .
H49B H 0.0797 0.4486 0.0184 0.077 Uiso 1 1 calc R . .
C50 C -0.0242(7) 0.3307(7) 0.0215(2) 0.076(3) Uani 1 1 d . . .
H50A H -0.0772 0.3770 0.0278 0.091 Uiso 1 1 calc R . .
H50B H -0.0284 0.2660 0.0330 0.091 Uiso 1 1 calc R . .
C51 C -0.0418(7) 0.3060(7) -0.0148(2) 0.079(3) Uani 1 1 d . . .
H51A H -0.0286 0.3688 -0.0264 0.095 Uiso 1 1 calc R . .
H51B H 0.0054 0.2525 -0.0205 0.095 Uiso 1 1 calc R . .
C52 C -0.1453(8) 0.2704(8) -0.0225(3) 0.109(4) Uani 1 1 d . . .
H52A H -0.1534 0.2563 -0.0441 0.163 Uiso 1 1 calc R . .
H52B H -0.1921 0.3238 -0.0172 0.163 Uiso 1 1 calc R . .
H52C H -0.1582 0.2077 -0.0112 0.163 Uiso 1 1 calc R . .
C53 C 0.2008(6) 0.0750(5) 0.29570(17) 0.049(2) Uani 1 1 d . . .
H53A H 0.2718 0.0730 0.3025 0.059 Uiso 1 1 calc R . .
H53B H 0.1625 0.0501 0.3125 0.059 Uiso 1 1 calc R . .
C54 C 0.1710(5) 0.1892(5) 0.28890(16) 0.0397(18) Uani 1 1 d . . .
C55 C 0.1824(6) 0.2453(6) 0.32053(17) 0.048(2) Uani 1 1 d . . .
H55A H 0.1499 0.2032 0.3356 0.058 Uiso 1 1 calc R . .
H55B H 0.2536 0.2498 0.3268 0.058 Uiso 1 1 calc R . .
C56 C 0.1378(7) 0.3536(6) 0.32048(19) 0.060(2) Uani 1 1 d . . .
H56A H 0.1762 0.3989 0.3076 0.072 Uiso 1 1 calc R . .
H56B H 0.1429 0.3815 0.3412 0.072 Uiso 1 1 calc R . .
C57 C 0.0281(7) 0.3532(6) 0.3087(2) 0.071(3) Uani 1 1 d . . .
H57A H 0.0019 0.4241 0.3085 0.086 Uiso 1 1 calc R . .
H57B H -0.0114 0.3115 0.3222 0.086 Uiso 1 1 calc R . .
C58 C 0.0181(6) 0.3074(6) 0.2758(2) 0.061(2) Uani 1 1 d . . .
H58A H 0.0553 0.3503 0.2621 0.073 Uiso 1 1 calc R . .
H58B H -0.0524 0.3067 0.2685 0.073 Uiso 1 1 calc R . .
C59 C 0.0604(5) 0.1951(5) 0.27647(18) 0.047(2) Uani 1 1 d . . .
H59A H 0.0194 0.1518 0.2891 0.056 Uiso 1 1 calc R . .
H59B H 0.0552 0.1667 0.2558 0.056 Uiso 1 1 calc R . .
C60 C 0.2448(5) 0.2431(5) 0.26753(15) 0.0411(19) Uani 1 1 d . . .
H60A H 0.2438 0.3177 0.2717 0.049 Uiso 1 1 calc R . .
H60B H 0.3126 0.2184 0.2732 0.049 Uiso 1 1 calc R . .
C61 C 0.2256(5) 0.2276(6) 0.23321(17) 0.0409(19) Uani 1 1 d . . .
C62 C 0.6345(6) 0.2915(6) 0.13733(19) 0.055(2) Uani 1 1 d . . .
H62A H 0.6106 0.3482 0.1241 0.066 Uiso 1 1 calc R . .
H62B H 0.6255 0.2269 0.1258 0.066 Uiso 1 1 calc R . .
C63 C 0.7471(6) 0.3070(6) 0.14478(18) 0.051(2) Uani 1 1 d . . .
C64 C 0.7976(6) 0.2950(7) 0.1143(2) 0.063(2) Uani 1 1 d . . .
H64A H 0.7789 0.3544 0.1014 0.075 Uiso 1 1 calc R . .
H64B H 0.7711 0.2325 0.1041 0.075 Uiso 1 1 calc R . .
C65 C 0.9132(7) 0.2874(8) 0.1172(2) 0.078(3) Uani 1 1 d . . .
H65A H 0.9378 0.2731 0.0971 0.094 Uiso 1 1 calc R . .
H65B H 0.9408 0.3542 0.1241 0.094 Uiso 1 1 calc R . .
C66 C 0.9509(7) 0.2032(8) 0.1391(3) 0.091(4) Uani 1 1 d . . .
H66A H 1.0240 0.2071 0.1418 0.110 Uiso 1 1 calc R . .
H66B H 0.9333 0.1351 0.1306 0.110 Uiso 1 1 calc R . .
C67 C 0.9045(6) 0.2158(8) 0.1705(3) 0.084(3) Uani 1 1 d . . .
H67A H 0.9301 0.2795 0.1803 0.101 Uiso 1 1 calc R . .
H67B H 0.9252 0.1574 0.1836 0.101 Uiso 1 1 calc R . .
C68 C 0.7877(6) 0.2206(6) 0.1674(2) 0.065(2) Uani 1 1 d . . .
H68A H 0.7623 0.2336 0.1874 0.078 Uiso 1 1 calc R . .
H68B H 0.7619 0.1532 0.1603 0.078 Uiso 1 1 calc R . .
C69 C 0.7709(6) 0.4169(6) 0.15833(18) 0.057(2) Uani 1 1 d . . .
H69A H 0.8414 0.4319 0.1552 0.069 Uiso 1 1 calc R . .
H69B H 0.7310 0.4674 0.1463 0.069 Uiso 1 1 calc R . .
C70 C 0.7535(7) 0.4369(6) 0.1921(2) 0.058(2) Uani 1 1 d . . .
C71 C 0.4768(8) 0.1247(9) 0.2194(3) 0.100(4) Uani 1 1 d . . .
H71A H 0.4820 0.0878 0.2386 0.150 Uiso 1 1 calc R . .
H71B H 0.4232 0.0950 0.2065 0.150 Uiso 1 1 calc R . .
H71C H 0.4626 0.1971 0.2231 0.150 Uiso 1 1 calc R . .
C72 C 0.7805(11) -0.0822(11) 0.1791(4) 0.149(5) Uani 1 1 d U . .
H72A H 0.8142 -0.0426 0.1954 0.223 Uiso 1 1 calc R . .
H72B H 0.8262 -0.0944 0.1632 0.223 Uiso 1 1 calc R . .
H72C H 0.7587 -0.1481 0.1870 0.223 Uiso 1 1 calc R . .
C73 C 0.7799(14) 0.1700(15) 0.2571(4) 0.198(8) Uani 1 1 d U . .
H73A H 0.7319 0.2164 0.2656 0.297 Uiso 1 1 calc R . .
H73B H 0.8159 0.2066 0.2419 0.297 Uiso 1 1 calc R . .
H73C H 0.8269 0.1457 0.2731 0.297 Uiso 1 1 calc R . .

loop_
_atom_site_aniso_label
_atom_site_aniso_U_11
_atom_site_aniso_U_22
_atom_site_aniso_U_33
_atom_site_aniso_U_23
_atom_site_aniso_U_13
_atom_site_aniso_U_12
O1 0.074(4) 0.054(3) 0.034(3) -0.008(3) 0.008(3) -0.010(3)
N1 0.077(4) 0.028(3) 0.030(4) 0.004(3) -0.002(3) 0.009(3)
C1 0.050(5) 0.040(4) 0.038(5) -0.002(4) -0.003(4) 0.002(4)
O2 0.100(4) 0.037(3) 0.030(3) -0.002(2) 0.001(3) -0.010(3)
N2 0.047(4) 0.071(5) 0.053(5) 0.002(4) 0.003(3) -0.005(3)
C2 0.047(5) 0.038(4) 0.043(5) -0.004(4) 0.001(4) 0.008(4)
O3 0.100(4) 0.039(3) 0.048(4) -0.008(3) 0.004(3) -0.013(3)
C3 0.055(5) 0.041(5) 0.036(5) -0.002(4) 0.008(4) 0.000(4)
O4 0.066(4) 0.063(4) 0.090(5) -0.003(3) 0.010(3) -0.019(3)
C4 0.067(5) 0.040(5) 0.026(4) -0.004(4) 0.005(4) -0.001(4)
O5 0.059(4) 0.055(3) 0.061(4) 0.003(3) 0.006(3) -0.007(3)
C5 0.074(5) 0.025(4) 0.031(5) -0.005(4) -0.005(4) -0.003(4)
O6 0.053(3) 0.041(3) 0.037(3) 0.003(3) -0.002(2) -0.001(2)
C6 0.061(5) 0.030(4) 0.035(5) -0.003(4) -0.002(4) 0.004(4)
O7 0.046(3) 0.037(3) 0.040(3) 0.005(2) 0.001(2) 0.001(2)
C7 0.065(5) 0.044(5) 0.029(5) -0.001(4) 0.001(4) 0.012(4)
O8 0.069(3) 0.044(3) 0.042(3) 0.000(3) 0.012(3) -0.004(3)
C8 0.078(6) 0.030(4) 0.035(5) 0.001(4) 0.006(4) 0.002(4)
O9 0.081(4) 0.032(3) 0.036(3) -0.005(2) 0.006(3) -0.005(3)
C9 0.084(6) 0.030(4) 0.027(5) 0.004(4) 0.013(4) -0.003(4)
O10 0.079(4) 0.037(3) 0.023(3) -0.002(3) -0.002(3) -0.007(3)
C10 0.077(7) 0.036(5) 0.035(5) 0.003(4) 0.012(5) -0.012(5)
C11 0.078(7) 0.044(5) 0.043(5) -0.004(4) 0.009(5) -0.020(5)
O12 0.074(4) 0.093(4) 0.051(4) -0.019(3) 0.013(3) -0.022(3)
C12 0.057(6) 0.050(5) 0.054(6) 0.007(5) 0.014(5) -0.007(5)
O13 0.066(4) 0.080(4) 0.054(4) -0.010(3) 0.007(3) -0.020(3)
C13 0.074(6) 0.034(4) 0.035(5) 0.005(4) 0.004(4) -0.017(4)
O14 0.081(4) 0.074(4) 0.077(5) 0.011(3) 0.009(4) -0.017(3)
C14 0.071(6) 0.051(5) 0.034(5) 0.008(4) 0.008(4) -0.011(5)
O15 0.095(5) 0.096(5) 0.122(7) -0.020(5) 0.022(5) -0.012(4)
C15 0.058(5) 0.048(5) 0.033(5) 0.004(4) 0.013(4) 0.001(4)
O16 0.113(6) 0.236(11) 0.078(6) 0.073(7) -0.004(5) 0.028(7)
C16 0.049(5) 0.039(4) 0.037(5) 0.002(4) 0.012(4) 0.002(4)
OW17 0.071(5) 0.113(5) 0.060(4) -0.022(4) 0.022(4) -0.036(4)
C17 0.043(5) 0.041(5) 0.050(6) -0.003(4) 0.009(4) -0.007(4)
C18 0.054(5) 0.041(5) 0.037(5) -0.004(4) 0.001(4) 0.002(4)
C19 0.057(5) 0.030(4) 0.036(5) -0.003(4) 0.011(4) -0.001(4)
C20 0.051(5) 0.031(4) 0.028(4) -0.003(4) 0.005(4) 0.003(4)
C21 0.051(5) 0.045(5) 0.030(5) 0.001(4) 0.007(4) 0.006(4)
C22 0.058(5) 0.029(4) 0.026(4) 0.004(3) -0.001(4) 0.003(4)
C23 0.049(4) 0.036(4) 0.026(4) -0.006(4) -0.002(4) -0.009(4)
C24 0.043(4) 0.041(5) 0.031(5) 0.000(4) -0.006(4) -0.003(4)
C25 0.047(4) 0.039(5) 0.027(4) 0.000(3) 0.001(4) -0.011(4)
C26 0.038(4) 0.042(5) 0.032(5) -0.009(4) 0.005(4) -0.006(4)
C27 0.044(4) 0.031(4) 0.038(5) -0.001(4) -0.001(4) -0.005(3)
C28 0.048(5) 0.037(4) 0.033(5) -0.003(4) -0.003(4) -0.003(4)
C29 0.066(5) 0.049(5) 0.040(5) -0.007(4) -0.012(4) 0.007(4)
C30 0.061(5) 0.061(5) 0.055(6) -0.009(5) -0.008(5) 0.002(4)
C31 0.075(6) 0.084(7) 0.059(7) -0.005(5) -0.021(5) -0.001(5)
C32 0.122(7) 0.094(6) 0.134(8) -0.015(6) -0.068(6) -0.011(6)
C34 0.202(9) 0.182(9) 0.194(9) -0.012(8) -0.027(8) -0.016(8)
C33 0.143(6) 0.113(6) 0.156(7) -0.011(6) -0.062(6) -0.011(5)
C35 0.093(6) 0.054(5) 0.032(5) -0.003(4) -0.006(5) 0.014(5)
C36 0.102(8) 0.115(8) 0.041(6) 0.023(6) 0.013(5) 0.022(6)
C38 0.109(6) 0.140(6) 0.075(5) -0.016(5) 0.009(5) 0.021(5)
C39 0.159(12) 0.165(13) 0.042(7) -0.011(8) -0.014(7) 0.054(10)
C37 0.101(7) 0.128(8) 0.055(6) 0.006(6) 0.008(5) 0.009(7)
C40 0.19(2) 0.096(14) 0.071(13) -0.032(12) -0.027(13) 0.022(14)
C37A 0.103(7) 0.126(8) 0.068(6) -0.005(6) 0.009(6) 0.014(6)
C40A 0.08(3) 0.08(3) 0.08(3) 0.04(2) 0.04(2) 0.03(2)
C41 0.080(6) 0.044(5) 0.050(6) 0.003(4) 0.026(5) 0.000(4)
C42 0.104(7) 0.050(5) 0.050(6) 0.012(4) 0.029(5) -0.003(5)
C43 0.104(7) 0.064(6) 0.046(6) 0.016(5) 0.026(5) 0.009(5)
C44 0.098(7) 0.075(6) 0.051(6) 0.005(5) 0.028(5) 0.016(5)
C45 0.105(7) 0.083(7) 0.046(6) 0.010(5) 0.027(6) 0.014(6)
C46 0.095(7) 0.102(8) 0.052(6) -0.002(6) 0.019(5) 0.023(6)
C47 0.070(5) 0.039(4) 0.029(5) -0.001(4) -0.001(4) -0.006(4)
C48 0.072(6) 0.050(5) 0.034(5) -0.003(4) 0.000(4) -0.002(4)
C49 0.103(7) 0.048(5) 0.039(6) 0.000(4) -0.016(5) -0.006(5)
C50 0.085(7) 0.076(6) 0.064(7) -0.015(5) -0.028(5) 0.000(5)
C51 0.086(7) 0.068(6) 0.082(8) 0.012(6) -0.011(6) 0.003(5)
C52 0.110(9) 0.094(8) 0.116(10) 0.023(7) -0.041(8) -0.021(7)
C53 0.063(5) 0.045(5) 0.038(5) 0.004(4) 0.005(4) 0.003(4)
C54 0.052(5) 0.040(4) 0.028(4) -0.002(4) 0.006(4) 0.000(4)
C55 0.057(5) 0.055(5) 0.033(5) -0.002(4) 0.007(4) -0.011(4)
C56 0.083(7) 0.055(5) 0.042(5) -0.011(4) 0.011(5) -0.003(5)
C57 0.093(7) 0.049(5) 0.074(7) -0.010(5) 0.029(6) 0.018(5)
C58 0.063(6) 0.059(5) 0.061(6) -0.007(5) 0.002(5) 0.013(4)
C59 0.050(5) 0.049(5) 0.042(5) -0.002(4) -0.002(4) -0.002(4)
C60 0.055(5) 0.040(4) 0.028(5) -0.007(4) -0.002(4) -0.003(4)
C61 0.046(5) 0.039(5) 0.038(5) 0.005(4) 0.009(4) 0.000(4)
C62 0.064(6) 0.051(5) 0.050(6) 0.000(4) 0.006(5) -0.006(4)
C63 0.051(5) 0.049(5) 0.051(6) -0.001(4) 0.003(4) -0.001(4)
C64 0.064(6) 0.065(6) 0.060(6) -0.018(5) 0.009(5) -0.016(4)
C65 0.076(7) 0.081(7) 0.081(8) -0.027(6) 0.025(6) -0.007(6)
C66 0.064(6) 0.085(8) 0.127(10) -0.033(7) 0.026(7) 0.005(6)
C67 0.060(6) 0.071(6) 0.118(10) 0.008(6) -0.013(6) 0.006(5)
C68 0.061(6) 0.057(5) 0.075(7) -0.007(5) -0.002(5) -0.005(4)
C69 0.065(5) 0.056(5) 0.050(6) 0.001(4) 0.005(4) -0.005(4)
C70 0.063(6) 0.058(6) 0.056(6) -0.003(5) 0.015(6) -0.008(5)
C71 0.083(7) 0.117(9) 0.101(9) 0.006(7) 0.017(7) -0.027(6)
C72 0.143(8) 0.137(8) 0.161(10) -0.009(8) -0.035(8) 0.027(7)
C73 0.192(11) 0.204(11) 0.194(11) 0.030(9) -0.024(9) -0.050(9)

loop_
_atom_type_symbol
_atom_type_description
_atom_type_scat_dispersion_real
_atom_type_scat_dispersion_imag
_atom_type_scat_source
C C 0.0033 0.0016 'International Tables Vol C Tables 4.2.6.8 and 6.1.1.4'
H H 0.0000 0.0000 'International Tables Vol C Tables 4.2.6.8 and 6.1.1.4'
O O 0.0106 0.0060 'International Tables Vol C Tables 4.2.6.8 and 6.1.1.4'
N N 0.0061 0.0033 'International Tables Vol C Tables 4.2.6.8 and 6.1.1.4'

loop_
_geom_angle_atom_site_label_1
_geom_angle_atom_site_label_2
_geom_angle_atom_site_label_3
_geom_angle
C3 O1 H1 109.5
C53 N1 H1A 120.0
C53 N1 H1B 120.0
H1A N1 H1B 120.0
C2 C1 C29 113.5(6)
C2 C1 C27 112.4(6)
C29 C1 C27 112.2(6)
C2 C1 H1C 106.0
C29 C1 H1C 106.0
C27 C1 H1C 106.0
C5 O2 H2 109.5
C62 N2 H2A 120.0
C62 N2 H2B 120.0
H2A N2 H2B 120.0
C7 C2 C3 116.1(7)
C7 C2 C1 123.2(7)
C3 C2 C1 120.7(7)
C10 O3 H3 109.5
C4 C3 O1 117.2(6)
C4 C3 C2 121.2(7)
O1 C3 C2 121.6(6)
C12 O4 H4 109.5
C3 C4 C5 120.2(7)
C3 C4 H4B 119.9
C5 C4 H4B 119.9
C17 O5 H5 109.5
O2 C5 C4 121.7(6)
O2 C5 C6 116.5(6)
C4 C5 C6 121.8(6)
C19 O6 H6 109.5
C7 C6 C5 115.6(7)
C7 C6 C8 124.4(7)
C5 C6 C8 120.0(6)
C24 O7 H7 109.5
C2 C7 C6 125.0(7)
C2 C7 H7B 117.5
C6 C7 H7B 117.5
C26 O8 H8 109.5
C6 C8 C9 110.7(6)
C6 C8 C35 112.9(6)
C9 C8 C35 111.8(6)
C6 C8 H8A 107.0
C9 C8 H8A 107.0
C35 C8 H8A 107.0
C10 C9 C14 116.5(8)
C10 C9 C8 122.3(7)
C14 C9 C8 121.2(7)
C61 O10 H10 109.5
C11 C10 O3 117.5(7)
C11 C10 C9 120.7(7)
O3 C10 C9 121.8(8)
C10 C11 C12 120.9(8)
C10 C11 H11 119.5
C12 C11 H11 119.5
C70 O12 H12 109.5
C13 C12 C11 121.6(8)
C13 C12 O4 116.4(7)
C11 C12 O4 122.0(8)
C12 C13 C14 115.3(7)
C12 C13 C15 121.9(7)
C14 C13 C15 122.8(7)
C71 O14 H14 109.5
C9 C14 C13 125.0(8)
C9 C14 H14B 117.5
C13 C14 H14B 117.5
C72 O15 H15 109.5
C41 C15 C16 114.0(6)
C41 C15 C13 111.4(6)
C16 C15 C13 112.2(5)
C41 C15 H15A 106.2
C16 C15 H15A 106.2
C13 C15 H15A 106.2
C73 O16 H16 109.5
C17 C16 C21 116.3(7)
C17 C16 C15 120.9(7)
C21 C16 C15 122.8(7)
HW1 OW17 HW2 146(10)
C16 C17 O5 123.6(7)
C16 C17 C18 120.8(7)
O5 C17 C18 115.6(7)
C19 C18 C17 121.2(7)
C19 C18 H18 119.4
C17 C18 H18 119.4
C20 C19 O6 123.9(6)
C20 C19 C18 120.3(7)
O6 C19 C18 115.8(7)
C19 C20 C21 116.9(7)
C19 C20 C22 120.3(6)
C21 C20 C22 122.8(7)
C16 C21 C20 124.5(7)
C16 C21 H21 117.7
C20 C21 H21 117.7
C20 C22 C47 113.7(6)
C20 C22 C23 110.3(5)
C47 C22 C23 113.2(6)
C20 C22 H22 106.4
C47 C22 H22 106.4
C23 C22 H22 106.4
C28 C23 C24 116.5(6)
C28 C23 C22 121.6(6)
C24 C23 C22 121.8(6)
O7 C24 C25 122.1(6)
O7 C24 C23 117.6(6)
C25 C24 C23 120.2(6)
C26 C25 C24 120.7(6)
C26 C25 H25 119.7
C24 C25 H25 119.7
C27 C26 C25 121.5(6)
C27 C26 O8 117.4(6)
C25 C26 O8 121.2(6)
C26 C27 C28 117.4(6)
C26 C27 C1 121.6(6)
C28 C27 C1 121.0(6)
C23 C28 C27 123.7(7)
C23 C28 H28 118.1
C27 C28 H28 118.1
C30 C29 C1 113.5(7)
C30 C29 H29A 108.9
C1 C29 H29A 108.9
C30 C29 H29B 108.9
C1 C29 H29B 108.9
H29A C29 H29B 107.7
C29 C30 C31 114.4(7)
C29 C30 H30A 108.7
C31 C30 H30A 108.7
C29 C30 H30B 108.7
C31 C30 H30B 108.7
H30A C30 H30B 107.6
C32 C31 C30 115.5(8)
C32 C31 H31A 108.4
C30 C31 H31A 108.4
C32 C31 H31B 108.4
C30 C31 H31B 108.4
H31A C31 H31B 107.5
C31 C32 C33 111.8(10)
C31 C32 H32A 109.3
C33 C32 H32A 109.3
C31 C32 H32B 109.3
C33 C32 H32B 109.3
H32A C32 H32B 107.9
C33 C34 H34A 109.5
C33 C34 H34B 109.5
H34A C34 H34B 109.5
C33 C34 H34C 109.5
H34A C34 H34C 109.5
H34B C34 H34C 109.5
C34 C33 C32 118.5(13)
C34 C33 H33A 107.7
C32 C33 H33A 107.7
C34 C33 H33B 107.7
C32 C33 H33B 107.7
H33A C33 H33B 107.1
C36 C35 C8 115.0(7)
C36 C35 H35A 108.5
C8 C35 H35A 108.5
C36 C35 H35B 108.5
C8 C35 H35B 108.5
H35A C35 H35B 107.5
C37A C36 C35 130(3)
C37A C36 C37 31(3)
C35 C36 C37 108.0(10)
C37A C36 H36A 111.2
C35 C36 H36A 110.1
C37 C36 H36A 110.1
C37A C36 H36B 81.3
C35 C36 H36B 110.1
C37 C36 H36B 110.1
H36A C36 H36B 108.4
C37 C38 C37A 35(2)
C37 C38 C39 113.6(13)
C37A C38 C39 129(2)
C37 C38 H38A 108.9
C37A C38 H38A 118.7
C39 C38 H38A 108.9
C37 C38 H38B 108.9
C37A C38 H38B 74.3
C39 C38 H38B 108.9
H38A C38 H38B 107.7
C40 C39 C38 120.3(13)
C40 C39 C40A 49.6(15)
C38 C39 C40A 121.4(19)
C40 C39 H39C 107.2
C38 C39 H39C 107.2
C40A C39 H39C 131.4
C40 C39 H39D 107.2
C38 C39 H39D 107.2
C40A C39 H39D 59.5
H39C C39 H39D 106.9
C38 C37 C36 113.4(14)
C38 C37 H37A 108.9
C36 C37 H37A 108.9
C38 C37 H37B 108.9
C36 C37 H37B 108.9
H37A C37 H37B 107.7
C39 C40 H40A 109.5
C39 C40 H40B 109.5
H40A C40 H40B 109.5
C39 C40 H40C 109.5
H40A C40 H40C 109.5
H40B C40 H40C 109.5
C36 C37A C38 120(4)
C36 C37A H37C 107.3
C38 C37A H37C 107.3
C36 C37A H37D 107.3
C38 C37A H37D 107.3
H37C C37A H37D 106.9
C39 C40A H40D 109.5
C39 C40A H40E 109.5
H40D C40A H40E 109.5
C39 C40A H40F 109.5
H40D C40A H40F 109.5
H40E C40A H40F 109.5
C15 C41 C42 112.3(7)
C15 C41 H41A 109.1
C42 C41 H41A 109.1
C15 C41 H41B 109.1
C42 C41 H41B 109.1
H41A C41 H41B 107.9
C43 C42 C41 114.5(7)
C43 C42 H42A 108.6
C41 C42 H42A 108.6
C43 C42 H42B 108.6
C41 C42 H42B 108.6
H42A C42 H42B 107.6
C44 C43 C42 114.2(8)
C44 C43 H43A 108.7
C42 C43 H43A 108.7
C44 C43 H43B 108.7
C42 C43 H43B 108.7
H43A C43 H43B 107.6
C43 C44 C45 114.5(8)
C43 C44 H44A 108.6
C45 C44 H44A 108.6
C43 C44 H44B 108.6
C45 C44 H44B 108.6
H44A C44 H44B 107.6
C46 C45 C44 112.4(8)
C46 C45 H45A 109.1
C44 C45 H45A 109.1
C46 C45 H45B 109.1
C44 C45 H45B 109.1
H45A C45 H45B 107.9
C45 C46 H46A 109.5
C45 C46 H46B 109.5
H46A C46 H46B 109.5
C45 C46 H46C 109.5
H46A C46 H46C 109.5
H46B C46 H46C 109.5
C22 C47 C48 112.8(6)
C22 C47 H47A 109.0
C48 C47 H47A 109.0
C22 C47 H47B 109.0
C48 C47 H47B 109.0
H47A C47 H47B 107.8
C49 C48 C47 112.2(6)
C49 C48 H48A 109.2
C47 C48 H48A 109.2
C49 C48 H48B 109.2
C47 C48 H48B 109.2
H48A C48 H48B 107.9
C48 C49 C50 113.3(7)
C48 C49 H49A 108.9
C50 C49 H49A 108.9
C48 C49 H49B 108.9
C50 C49 H49B 108.9
H49A C49 H49B 107.7
C49 C50 C51 111.3(8)
C49 C50 H50A 109.4
C51 C50 H50A 109.4
C49 C50 H50B 109.4
C51 C50 H50B 109.4
H50A C50 H50B 108.0
C52 C51 C50 111.4(9)
C52 C51 H51A 109.4
C50 C51 H51A 109.4
C52 C51 H51B 109.4
C50 C51 H51B 109.4
H51A C51 H51B 108.0
C51 C52 H52A 109.5
C51 C52 H52B 109.5
H52A C52 H52B 109.5
C51 C52 H52C 109.5
H52A C52 H52C 109.5
H52B C52 H52C 109.5
N1 C53 C54 115.0(6)
N1 C53 H53A 108.5
C54 C53 H53A 108.5
N1 C53 H53B 108.5
C54 C53 H53B 108.5
H53A C53 H53B 107.5
C59 C54 C53 110.2(6)
C59 C54 C60 112.8(6)
C53 C54 C60 111.9(6)
C59 C54 C55 109.5(6)
C53 C54 C55 104.8(6)
C60 C54 C55 107.2(6)
C56 C55 C54 113.9(7)
C56 C55 H55A 108.8
C54 C55 H55A 108.8
C56 C55 H55B 108.8
C54 C55 H55B 108.8
H55A C55 H55B 107.7
C55 C56 C57 111.5(7)
C55 C56 H56A 109.3
C57 C56 H56A 109.3
C55 C56 H56B 109.3
C57 C56 H56B 109.3
H56A C56 H56B 108.0
C56 C57 C58 110.2(6)
C56 C57 H57A 109.6
C58 C57 H57A 109.6
C56 C57 H57B 109.6
C58 C57 H57B 109.6
H57A C57 H57B 108.1
C57 C58 C59 108.9(7)
C57 C58 H58A 109.9
C59 C58 H58A 109.9
C57 C58 H58B 109.9
C59 C58 H58B 109.9
H58A C58 H58B 108.3
C54 C59 C58 113.1(6)
C54 C59 H59A 109.0
C58 C59 H59A 109.0
C54 C59 H59B 109.0
C58 C59 H59B 109.0
H59A C59 H59B 107.8
C61 C60 C54 117.3(6)
C61 C60 H60A 108.0
C54 C60 H60A 108.0
C61 C60 H60B 108.0
C54 C60 H60B 108.0
H60A C60 H60B 107.2
O9 C61 O10 124.2(7)
O9 C61 C60 118.4(7)
O10 C61 C60 117.5(6)
N2 C62 C63 116.2(7)
N2 C62 H62A 108.2
C63 C62 H62A 108.2
N2 C62 H62B 108.2
C63 C62 H62B 108.2
H62A C62 H62B 107.4
C62 C63 C64 105.9(7)
C62 C63 C68 109.9(6)
C64 C63 C68 109.1(7)
C62 C63 C69 112.1(6)
C64 C63 C69 109.5(6)
C68 C63 C69 110.2(7)
C63 C64 C65 114.9(7)
C63 C64 H64A 108.5
C65 C64 H64A 108.5
C63 C64 H64B 108.5
C65 C64 H64B 108.5
H64A C64 H64B 107.5
C66 C65 C64 113.0(8)
C66 C65 H65A 109.0
C64 C65 H65A 109.0
C66 C65 H65B 109.0
C64 C65 H65B 109.0
H65A C65 H65B 107.8
C65 C66 C67 110.9(8)
C65 C66 H66A 109.5
C67 C66 H66A 109.5
C65 C66 H66B 109.5
C67 C66 H66B 109.5
H66A C66 H66B 108.1
C66 C67 C68 112.0(9)
C66 C67 H67A 109.2
C68 C67 H67A 109.2
C66 C67 H67B 109.2
C68 C67 H67B 109.2
H67A C67 H67B 107.9
C67 C68 C63 113.0(7)
C67 C68 H68A 109.0
C63 C68 H68A 109.0
C67 C68 H68B 109.0
C63 C68 H68B 109.0
H68A C68 H68B 107.8
C70 C69 C63 118.8(7)
C70 C69 H69A 107.6
C63 C69 H69A 107.6
C70 C69 H69B 107.6
C63 C69 H69B 107.6
H69A C69 H69B 107.0
O13 C70 O12 121.4(8)
O13 C70 C69 119.1(7)
O12 C70 C69 119.5(8)
O14 C71 H71A 109.5
O14 C71 H71B 109.5
H71A C71 H71B 109.5
O14 C71 H71C 109.5
H71A C71 H71C 109.5
H71B C71 H71C 109.5
O15 C72 H72A 109.5
O15 C72 H72B 109.5
H72A C72 H72B 109.5
O15 C72 H72C 109.5
H72A C72 H72C 109.5
H72B C72 H72C 109.5
O16 C73 H73A 109.5
O16 C73 H73B 109.5
H73A C73 H73B 109.5
O16 C73 H73C 109.5
H73A C73 H73C 109.5
H73B C73 H73C 109.5

loop_
_geom_bond_atom_site_label_1
_geom_bond_atom_site_label_2
_geom_bond_distance
O1 C3 1.395(8)
O1 H1 0.8200
N1 C53 1.503(9)
N1 H1A 0.8600
N1 H1B 0.8600
C1 C2 1.524(10)
C1 C29 1.534(10)
C1 C27 1.551(10)
C1 H1C 0.9800
O2 C5 1.389(8)
O2 H2 0.8200
N2 C62 1.489(9)
N2 H2A 0.8600
N2 H2B 0.8600
C2 C7 1.398(10)
C2 C3 1.406(10)
O3 C10 1.377(9)
O3 H3 0.8200
C3 C4 1.385(10)
O4 C12 1.409(9)
O4 H4 0.8200
C4 C5 1.387(10)
C4 H4B 0.9300
O5 C17 1.389(9)
O5 H5 0.8200
C5 C6 1.403(10)
O6 C19 1.387(8)
O6 H6 0.8200
C6 C7 1.401(10)
C6 C8 1.512(10)
O7 C24 1.384(8)
O7 H7 0.8200
C7 H7B 0.9300
O8 C26 1.391(8)
O8 H8 0.8200
C8 C9 1.525(11)
C8 C35 1.560(11)
C8 H8A 0.9800
O9 C61 1.266(8)
C9 C10 1.399(11)
C9 C14 1.399(10)
O10 C61 1.275(8)
O10 H10 0.8200
C10 C11 1.376(11)
C11 C12 1.393(11)
C11 H11 0.9300
O12 C70 1.276(9)
O12 H12 0.8200
C12 C13 1.394(11)
O13 C70 1.274(10)
C13 C14 1.407(11)
C13 C15 1.531(10)
O14 C71 1.443(10)
O14 H14 0.8200
C14 H14B 0.9300
O15 C72 1.398(14)
O15 H15 0.8200
C15 C41 1.523(11)
C15 C16 1.531(10)
C15 H15A 0.9800
O16 C73 1.504(18)
O16 H16 0.8200
C16 C17 1.387(10)
C16 C21 1.399(10)
OW17 HW1 0.85(2)
OW17 HW2 0.85(2)
C17 C18 1.393(10)
C18 C19 1.390(10)
C18 H18 0.9300
C19 C20 1.387(10)
C20 C21 1.403(9)
C20 C22 1.533(10)
C21 H21 0.9300
C22 C47 1.537(10)
C22 C23 1.540(9)
C22 H22 0.9800
C23 C28 1.393(10)
C23 C24 1.419(9)
C24 C25 1.387(9)
C25 C26 1.378(9)
C25 H25 0.9300
C26 C27 1.377(9)
C27 C28 1.399(9)
C28 H28 0.9300
C29 C30 1.520(10)
C29 H29A 0.9700
C29 H29B 0.9700
C30 C31 1.520(11)
C30 H30A 0.9700
C30 H30B 0.9700
C31 C32 1.501(13)
C31 H31A 0.9700
C31 H31B 0.9700
C32 C33 1.539(17)
C32 H32A 0.9700
C32 H32B 0.9700
C34 C33 1.428(14)
C34 H34A 0.9600
C34 H34B 0.9600
C34 H34C 0.9600
C33 H33A 0.9700
C33 H33B 0.9700
C35 C36 1.506(11)
C35 H35A 0.9700
C35 H35B 0.9700
C36 C37A 1.43(5)
C36 C37 1.64(2)
C36 H36A 0.9700
C36 H36B 0.9700
C38 C37 1.347(17)
C38 C37A 1.45(5)
C38 C39 1.541(15)
C38 H38A 0.9700
C38 H38B 0.9700
C39 C40 1.305(17)
C39 C40A 1.56(3)
C39 H39C 0.9700
C39 H39D 0.9700
C37 H37A 0.9700
C37 H37B 0.9700
C40 H40A 0.9600
C40 H40B 0.9600
C40 H40C 0.9600
C37A H37C 0.9700
C37A H37D 0.9700
C40A H40D 0.9600
C40A H40E 0.9600
C40A H40F 0.9600
C41 C42 1.554(10)
C41 H41A 0.9700
C41 H41B 0.9700
C42 C43 1.522(12)
C42 H42A 0.9700
C42 H42B 0.9700
C43 C44 1.511(11)
C43 H43A 0.9700
C43 H43B 0.9700
C44 C45 1.519(12)
C44 H44A 0.9700
C44 H44B 0.9700
C45 C46 1.516(12)
C45 H45A 0.9700
C45 H45B 0.9700
C46 H46A 0.9600
C46 H46B 0.9600
C46 H46C 0.9600
C47 C48 1.550(10)
C47 H47A 0.9700
C47 H47B 0.9700
C48 C49 1.508(11)
C48 H48A 0.9700
C48 H48B 0.9700
C49 C50 1.520(12)
C49 H49A 0.9700
C49 H49B 0.9700
C50 C51 1.617(13)
C50 H50A 0.9700
C50 H50B 0.9700
C51 C52 1.466(13)
C51 H51A 0.9700
C51 H51B 0.9700
C52 H52A 0.9600
C52 H52B 0.9600
C52 H52C 0.9600
C53 C54 1.536(10)
C53 H53A 0.9700
C53 H53B 0.9700
C54 C59 1.535(10)
C54 C60 1.552(9)
C54 C55 1.555(10)
C55 C56 1.504(10)
C55 H55A 0.9700
C55 H55B 0.9700
C56 C57 1.515(12)
C56 H56A 0.9700
C56 H56B 0.9700
C57 C58 1.547(12)
C57 H57A 0.9700
C57 H57B 0.9700
C58 C59 1.540(10)
C58 H58A 0.9700
C58 H58B 0.9700
C59 H59A 0.9700
C59 H59B 0.9700
C60 C61 1.518(10)
C60 H60A 0.9700
C60 H60B 0.9700
C62 C63 1.522(11)
C62 H62A 0.9700
C62 H62B 0.9700
C63 C64 1.531(11)
C63 C68 1.557(11)
C63 C69 1.548(11)
C64 C65 1.533(12)
C64 H64A 0.9700
C64 H64B 0.9700
C65 C66 1.506(14)
C65 H65A 0.9700
C65 H65B 0.9700
C66 C67 1.543(14)
C66 H66A 0.9700
C66 H66B 0.9700
C67 C68 1.547(12)
C67 H67A 0.9700
C67 H67B 0.9700
C68 H68A 0.9700
C68 H68B 0.9700
C69 C70 1.526(11)
C69 H69A 0.9700
C69 H69B 0.9700
C71 H71A 0.9600
C71 H71B 0.9600
C71 H71C 0.9600
C72 H72A 0.9600
C72 H72B 0.9600
C72 H72C 0.9600
C73 H73A 0.9600
C73 H73B 0.9600
C73 H73C 0.9600

loop_
_geom_torsion_atom_site_label_1
_geom_torsion_atom_site_label_2
_geom_torsion_atom_site_label_3
_geom_torsion_atom_site_label_4
_geom_torsion
C29 C1 C2 C7 -32.5(9)
C27 C1 C2 C7 96.3(8)
C29 C1 C2 C3 147.9(7)
C27 C1 C2 C3 -83.4(8)
C7 C2 C3 C4 3.6(10)
C1 C2 C3 C4 -176.8(7)
C7 C2 C3 O1 -178.2(6)
C1 C2 C3 O1 1.5(10)
O1 C3 C4 C5 178.0(6)
C2 C3 C4 C5 -3.7(11)
C3 C4 C5 O2 -179.2(7)
C3 C4 C5 C6 1.2(11)
O2 C5 C6 C7 -178.5(6)
C4 C5 C6 C7 1.1(11)
O2 C5 C6 C8 3.3(10)
C4 C5 C6 C8 -177.1(7)
C3 C2 C7 C6 -1.2(10)
C1 C2 C7 C6 179.2(7)
C5 C6 C7 C2 -1.1(11)
C8 C6 C7 C2 177.0(7)
C7 C6 C8 C9 -96.4(8)
C5 C6 C8 C9 81.6(8)
C7 C6 C8 C35 29.8(10)
C5 C6 C8 C35 -152.2(7)
C6 C8 C9 C10 -99.3(8)
C35 C8 C9 C10 133.9(7)
C6 C8 C9 C14 78.3(8)
C35 C8 C9 C14 -48.5(9)
C14 C9 C10 C11 -0.5(10)
C8 C9 C10 C11 177.1(7)
C14 C9 C10 O3 -178.6(6)
C8 C9 C10 O3 -0.9(10)
O3 C10 C11 C12 179.1(6)
C9 C10 C11 C12 0.9(11)
C10 C11 C12 C13 0.2(11)
C10 C11 C12 O4 -178.7(7)
C11 C12 C13 C14 -1.6(10)
O4 C12 C13 C14 177.4(6)
C11 C12 C13 C15 176.7(7)
O4 C12 C13 C15 -4.3(10)
C10 C9 C14 C13 -1.0(10)
C8 C9 C14 C13 -178.7(7)
C12 C13 C14 C9 2.1(11)
C15 C13 C14 C9 -176.2(6)
C12 C13 C15 C41 -129.2(8)
C14 C13 C15 C41 49.0(9)
C12 C13 C15 C16 101.7(8)
C14 C13 C15 C16 -80.2(9)
C41 C15 C16 C17 148.6(7)
C13 C15 C16 C17 -83.6(8)
C41 C15 C16 C21 -32.5(9)
C13 C15 C16 C21 95.3(8)
C21 C16 C17 O5 -179.3(6)
C15 C16 C17 O5 -0.3(10)
C21 C16 C17 C18 0.5(10)
C15 C16 C17 C18 179.4(6)
C16 C17 C18 C19 -0.3(10)
O5 C17 C18 C19 179.4(6)
C17 C18 C19 C20 -0.2(10)
C17 C18 C19 O6 179.9(6)
O6 C19 C20 C21 -179.5(6)
C18 C19 C20 C21 0.6(9)
O6 C19 C20 C22 1.5(10)
C18 C19 C20 C22 -178.4(6)
C17 C16 C21 C20 -0.1(10)
C15 C16 C21 C20 -179.0(6)
C19 C20 C21 C16 -0.4(10)
C22 C20 C21 C16 178.5(6)
C19 C20 C22 C47 -150.8(6)
C21 C20 C22 C47 30.3(9)
C19 C20 C22 C23 80.9(8)
C21 C20 C22 C23 -98.0(7)
C20 C22 C23 C28 77.9(8)
C47 C22 C23 C28 -50.7(8)
C20 C22 C23 C24 -99.2(7)
C47 C22 C23 C24 132.2(7)
C28 C23 C24 O7 -179.4(6)
C22 C23 C24 O7 -2.2(9)
C28 C23 C24 C25 0.8(10)
C22 C23 C24 C25 178.1(6)
O7 C24 C25 C26 178.9(6)
C23 C24 C25 C26 -1.4(10)
C24 C25 C26 C27 2.5(10)
C24 C25 C26 O8 -176.1(6)
C25 C26 C27 C28 -2.9(10)
O8 C26 C27 C28 175.8(6)
C25 C26 C27 C1 175.6(6)
O8 C26 C27 C1 -5.7(9)
C2 C1 C27 C26 103.0(8)
C29 C1 C27 C26 -127.6(7)
C2 C1 C27 C28 -78.6(8)
C29 C1 C27 C28 50.8(9)
C24 C23 C28 C27 -1.3(10)
C22 C23 C28 C27 -178.6(6)
C26 C27 C28 C23 2.4(10)
C1 C27 C28 C23 -176.2(6)
C2 C1 C29 C30 -170.7(6)
C27 C1 C29 C30 60.5(8)
C1 C29 C30 C31 174.6(7)
C29 C30 C31 C32 177.7(9)
C30 C31 C32 C33 -174.1(10)
C31 C32 C33 C34 165.7(14)
C6 C8 C35 C36 175.6(7)
C9 C8 C35 C36 -58.8(9)
C8 C35 C36 C37A -162(3)
C8 C35 C36 C37 173.5(10)
C37 C38 C39 C40 -100(3)
C37A C38 C39 C40 -137(5)
C37 C38 C39 C40A -158(3)
C37A C38 C39 C40A 165(5)
C37A C38 C37 C36 -52(4)
C39 C38 C37 C36 -176.7(12)
C37A C36 C37 C38 62(4)
C35 C36 C37 C38 -156.1(15)
C35 C36 C37A C38 -111(4)
C37 C36 C37A C38 -61(5)
C37 C38 C37A C36 73(6)
C39 C38 C37A C36 147(3)
C16 C15 C41 C42 -174.8(6)
C13 C15 C41 C42 57.0(8)
C15 C41 C42 C43 170.8(7)
C41 C42 C43 C44 -76.9(10)
C42 C43 C44 C45 -177.0(8)
C43 C44 C45 C46 179.9(8)
C20 C22 C47 C48 175.2(6)
C23 C22 C47 C48 -58.0(8)
C22 C47 C48 C49 -165.8(6)
C47 C48 C49 C50 -169.8(7)
C48 C49 C50 C51 -175.2(7)
C49 C50 C51 C52 -172.3(8)
N1 C53 C54 C59 55.3(8)
N1 C53 C54 C60 -71.1(8)
N1 C53 C54 C55 172.9(6)
C59 C54 C55 C56 -50.6(8)
C53 C54 C55 C56 -168.8(6)
C60 C54 C55 C56 72.1(8)
C54 C55 C56 C57 54.5(9)
C55 C56 C57 C58 -58.1(9)
C56 C57 C58 C59 59.0(9)
C53 C54 C59 C58 167.3(6)
C60 C54 C59 C58 -66.8(8)
C55 C54 C59 C58 52.6(8)
C57 C58 C59 C54 -57.7(9)
C59 C54 C60 C61 -40.4(8)
C53 C54 C60 C61 84.5(8)
C55 C54 C60 C61 -161.0(6)
C54 C60 C61 O9 -54.5(9)
C54 C60 C61 O10 125.6(7)
N2 C62 C63 C64 172.9(6)
N2 C62 C63 C68 55.2(9)
N2 C62 C63 C69 -67.7(9)
C62 C63 C64 C65 -169.1(7)
C68 C63 C64 C65 -50.8(9)
C69 C63 C64 C65 69.8(9)
C63 C64 C65 C66 53.2(10)
C64 C65 C66 C67 -52.6(11)
C65 C66 C67 C68 53.9(11)
C66 C67 C68 C63 -54.6(10)
C62 C63 C68 C67 167.3(7)
C64 C63 C68 C67 51.6(9)
C69 C63 C68 C67 -68.7(9)
C62 C63 C69 C70 79.0(10)
C64 C63 C69 C70 -163.8(8)
C68 C63 C69 C70 -43.8(10)
C63 C69 C70 O13 124.2(8)
C63 C69 C70 O12 -57.2(11)
